data_1509464
loop_
_publ_author_name
'ElMaadi, A.'
'Bennazha, J.'
'Holt, E.M.'
'Boukhari, A.'

_publ_section_title
;
 Identification of a new family of phosphate compounds, A(I) B(II)6 (P2
 O7)2 P3 O10: structures of K Mn6 (P2 O7)2 P3 O10 and Ag Mn6 (P2 O7)2 P3
 O10
;
_journal_name_full 'Solid State Sciences'
_journal_page_first 587
_journal_page_last 592
_journal_paper_doi 10.1016/S1293-2558(00)01147-X
_journal_volume 3
_journal_year 2001
_chemical_formula_sum 'Ag Mn6 O24 P7'
_chemical_name_systematic 'Ag Mn6 (P2 O7)2 (P3 O10)'
_space_group_IT_number 11
_symmetry_space_group_name_Hall '-P 2yb'
_symmetry_space_group_name_H-M 'P 1 21/m 1'
_cell_angle_alpha 90
_cell_angle_beta 106.81
_cell_angle_gamma 90
_cell_formula_units_Z 2
_cell_length_a 5.424
_cell_length_b 26.97
_cell_length_c 6.627
_cell_volume 928.008
_citation_journal_id_ASTM SSSCFJ
_cod_data_source_file silver1-2_423.cif
_cod_data_source_block Ag1Mn6O24P7
_cod_original_cell_volume 928.0077
_cod_original_formula_sum 'Ag1 Mn6 O24 P7'
_cod_database_code 1509464

loop_
_symmetry_equiv_pos_as_xyz
x,y,z
-x,y+1/2,-z
-x,-y,-z
x,-y-1/2,z

loop_
_atom_site_label
_atom_site_type_symbol
_atom_site_fract_x
_atom_site_fract_y
_atom_site_fract_z
_atom_site_occupancy
_atom_site_U_iso_or_equiv
P1 P+5 -0.5462 0.25 -0.0892 1 0.0
O3 O-2 -0.4968 0.2963 0.0658 1 0.0
O6 O-2 -0.1202 0.3049 0.3997 1 0.0
O13 O-2 0.1403 0.5212 0.3666 1 0.0
Ag1 Ag+1 0.2437 0.25 0.4005 1 0.0
Mn1 Mn+2 0.2097 0.40175 0.0856 1 0.0
Mn3 Mn+2 -0.184 0.4557 0.3151 1 0.0
Mn2 Mn+2 -0.1233 0.31637 -0.2804 1 0.0
O7 O-2 0.8562 0.5958 0.6036 1 0.0
O1 O-2 -0.833 0.25 -0.208 1 0.0
O9 O-2 0.4849 0.6488 0.3878 1 0.0
O10 O-2 0.5449 0.5584 0.2938 1 0.0
O2 O-2 -0.36 0.25 -0.222 1 0.0
O5 O-2 -0.3846 0.3802 0.2096 1 0.0
O4 O-2 -0.0674 0.3344 0.0534 1 0.0
O8 O-2 0.8428 0.6229 0.2351 1 0.0
P3 P+5 0.6822 0.60972 0.3846 1 0.0
O11 O-2 0.1307 0.5482 -0.0005 1 0.0
P2 P+5 -0.2488 0.33174 0.1923 1 0.0
O12 O-2 0.4122 0.4746 0.1753 1 0.0
P4 P+5 0.29 0.52465 0.2044 1 0.0
